data_7127118
loop_
_publ_author_name
'Li, Yan'
'Cheng, Xiu-Fen'
'Fei, Fan'
'Wu, Tian-Rui'
'Bian, Kang-Jie'
'Zhou, Xin'
'Wang, Xi-Sheng'

_publ_section_title
;
 Palladium(II)-catalyzed asymmetric C-H carbonylation to diverse
 isoquinoline derivatives bearing all-carbon quaternary stereocenters.
;
_journal_issue 78
_journal_name_full 'Chemical communications (Cambridge, England)'
_journal_page_first 11605
_journal_page_last 11608
_journal_paper_doi 10.1039/d0cc05219a
_journal_volume 56
_journal_year 2020
_chemical_absolute_configuration ad
_chemical_formula_moiety 'C20 H21 N O2'
_chemical_formula_sum 'C20 H21 N O2'
_chemical_formula_weight 307.38
_space_group_crystal_system monoclinic
_space_group_IT_number 4
_space_group_name_Hall 'P 2yb'
_space_group_name_H-M_alt 'P 1 21 1'
_atom_sites_solution_hydrogens mixed
_atom_sites_solution_primary dual
_audit_creation_date 2019-03-27
_audit_creation_method
;
Olex2 1.2
(compiled 2018.05.29 svn.r3508 for OlexSys, GUI svn.r5506)
;
_audit_update_record
;
2020-05-27 deposited with the CCDC.	2020-08-25 downloaded from the CCDC.
;
_cell_angle_alpha 90
_cell_angle_beta 90.4380(10)
_cell_angle_gamma 90
_cell_formula_units_Z 2
_cell_length_a 7.84850(10)
_cell_length_b 12.7347(2)
_cell_length_c 9.08320(10)
_cell_measurement_reflns_used 7370
_cell_measurement_temperature 293(2)
_cell_measurement_theta_max 74.2150
_cell_measurement_theta_min 5.9890
_cell_volume 907.82(2)
_computing_molecular_graphics 'Olex2 (Dolomanov et al., 2009)'
_computing_publication_material 'Olex2 (Dolomanov et al., 2009)'
_computing_structure_refinement 'ShelXL (Sheldrick, 2015)'
_computing_structure_solution 'ShelXT (Sheldrick, 2015)'
_diffrn_ambient_temperature 293(2)
_diffrn_measured_fraction_theta_full 0.999
_diffrn_measured_fraction_theta_max 0.988
_diffrn_measurement_device_type 'SuperNova, Dual, Cu at zero, AtlasS2'
_diffrn_radiation_type CuK\a
_diffrn_radiation_wavelength 1.54184
_diffrn_reflns_av_R_equivalents 0.0204
_diffrn_reflns_av_unetI/netI 0.0151
_diffrn_reflns_Laue_measured_fraction_full 0.999
_diffrn_reflns_Laue_measured_fraction_max 0.988
_diffrn_reflns_limit_h_max 9
_diffrn_reflns_limit_h_min -9
_diffrn_reflns_limit_k_max 13
_diffrn_reflns_limit_k_min -15
_diffrn_reflns_limit_l_max 11
_diffrn_reflns_limit_l_min -11
_diffrn_reflns_number 8523
_diffrn_reflns_point_group_measured_fraction_full 0.895
_diffrn_reflns_point_group_measured_fraction_max 0.873
_diffrn_reflns_theta_full 67.684
_diffrn_reflns_theta_max 74.032
_diffrn_reflns_theta_min 5.637
_exptl_absorpt_coefficient_mu 0.571
_exptl_crystal_density_diffrn 1.124
_exptl_crystal_description block
_exptl_crystal_F_000 328
_exptl_crystal_size_max 0.3
_exptl_crystal_size_mid 0.2
_exptl_crystal_size_min 0.1
_refine_diff_density_max 0.143
_refine_diff_density_min -0.239
_refine_diff_density_rms 0.056
_refine_ls_abs_structure_details
;
 Flack x determined using 1278 quotients [(I+)-(I-)]/[(I+)+(I-)]
 (Parsons, Flack and Wagner, Acta Cryst. B69 (2013) 249-259).
;
_refine_ls_abs_structure_Flack 0.15(8)
_refine_ls_extinction_method none
_refine_ls_goodness_of_fit_ref 1.026
_refine_ls_hydrogen_treatment mixed
_refine_ls_matrix_type full
_refine_ls_number_parameters 218
_refine_ls_number_reflns 3231
_refine_ls_number_restraints 1
_refine_ls_restrained_S_all 1.026
_refine_ls_R_factor_all 0.0390
_refine_ls_R_factor_gt 0.0388
_refine_ls_shift/su_max 0.000
_refine_ls_shift/su_mean 0.000
_refine_ls_structure_factor_coef Fsqd
_refine_ls_weighting_details 'w=1/[\s^2^(Fo^2^)+(0.1000P)^2^] where P=(Fo^2^+2Fc^2^)/3'
_refine_ls_weighting_scheme calc
_refine_ls_wR_factor_gt 0.1096
_refine_ls_wR_factor_ref 0.1103
_reflns_Friedel_coverage 0.689
_reflns_Friedel_fraction_full 0.780
_reflns_Friedel_fraction_max 0.748
_reflns_number_gt 3185
_reflns_number_total 3231
_reflns_threshold_expression 'I > 2\s(I)'
_cod_data_source_file d0cc05219a2.cif
_cod_data_source_block liyan-cxf-co-allyl
_cod_depositor_comments 'Adding full bibliography for 7127117--7127120.cif.'
_cod_database_code 7127118
_shelx_shelxl_version_number 2018/3
_shelx_space_group_comment
;
The symmetry employed for this shelxl refinement is uniquely defined
by the following loop, which should always be used as a source of
symmetry information in preference to the above space-group names.
They are only intended as comments.
;
_shelx_estimated_absorpt_t_max 0.945
_shelx_estimated_absorpt_t_min 0.847
_olex2_refinement_description
;
1. Fixed Uiso
 At 1.2 times of:
  All C(H) groups, All C(H,H) groups
 At 1.5 times of:
  All C(H,H,H) groups
2.a Ternary CH refined with riding coordinates:
 C8(H8)
2.b Secondary CH2 refined with riding coordinates:
 C18(H18A,H18B)
2.c Aromatic/amide H refined with riding coordinates:
 C12(H12), C2(H2), C5(H5), C3(H3), C4(H4), C16(H16), C13(H13), C19(H19),
 C14(H14), C15(H15)
2.d Idealised Me refined as rotating group:
 C17(H17A,H17B,H17C), C22(H22A,H22B,H22C)
;
_olex2_submission_special_instructions 'No special instructions were received'

loop_
_space_group_symop_operation_xyz
'x, y, z'
'-x, y+1/2, -z'

loop_
_atom_site_label
_atom_site_type_symbol
_atom_site_fract_x
_atom_site_fract_y
_atom_site_fract_z
_atom_site_U_iso_or_equiv
_atom_site_adp_type
_atom_site_occupancy
_atom_site_site_symmetry_order
_atom_site_calc_flag
_atom_site_refinement_flags_posn
_atom_site_refinement_flags_adp
_atom_site_refinement_flags_occupancy
_atom_site_disorder_assembly
_atom_site_disorder_group
O21 O 0.31439(13) 0.56283(12) 0.47548(14) 0.0563(3) Uani 1 1 d . . . . .
O23 O 0.39365(19) 0.37256(12) 0.5835(2) 0.0696(4) Uani 1 1 d . . . . .
N9 N 0.47640(14) 0.53812(11) 0.53076(14) 0.0449(3) Uani 1 1 d . . . . .
C11 C 0.78583(16) 0.56941(13) 0.36333(15) 0.0413(3) Uani 1 1 d . . . . .
C12 C 0.7499(2) 0.64830(15) 0.26138(17) 0.0502(4) Uani 1 1 d . . . . .
H12 H 0.716912 0.714333 0.294305 0.060 Uiso 1 1 calc R . . . .
C10 C 0.50054(19) 0.44244(14) 0.58828(17) 0.0477(3) Uani 1 1 d . . . . .
C6 C 0.6766(2) 0.42616(13) 0.65058(16) 0.0452(3) Uani 1 1 d . . . . .
C1 C 0.80850(18) 0.49686(13) 0.62094(15) 0.0416(3) Uani 1 1 d . . . . .
C7 C 0.77201(16) 0.59416(11) 0.52874(15) 0.0390(3) Uani 1 1 d . . . . .
C8 C 0.58609(18) 0.62912(12) 0.56033(16) 0.0416(3) Uani 1 1 d . . . . .
H8 H 0.555649 0.684662 0.490229 0.050 Uiso 1 1 calc R . . . .
C2 C 0.9713(2) 0.47311(15) 0.67321(17) 0.0496(4) Uani 1 1 d . . . . .
H2 H 1.061355 0.518277 0.653502 0.059 Uiso 1 1 calc R . . . .
C18 C 0.5606(2) 0.67215(15) 0.71715(19) 0.0539(4) Uani 1 1 d . . . . .
H18A H 0.613958 0.624554 0.786963 0.065 Uiso 1 1 calc R . . . .
H18B H 0.617629 0.739482 0.725519 0.065 Uiso 1 1 calc R . . . .
C5 C 0.7063(3) 0.33595(15) 0.7330(2) 0.0572(4) Uani 1 1 d . . . . .
H5 H 0.617200 0.289947 0.752237 0.069 Uiso 1 1 calc R . . . .
C3 C 0.9999(2) 0.38208(17) 0.75487(19) 0.0597(4) Uani 1 1 d . . . . .
H3 H 1.109411 0.366862 0.788455 0.072 Uiso 1 1 calc R . . . .
C4 C 0.8685(3) 0.31439(18) 0.7865(2) 0.0636(5) Uani 1 1 d . . . . .
H4 H 0.888274 0.254765 0.843233 0.076 Uiso 1 1 calc R . . . .
C17 C 0.89470(19) 0.68515(15) 0.56628(18) 0.0499(4) Uani 1 1 d . . . . .
H17A H 1.005873 0.669530 0.528754 0.075 Uiso 1 1 calc GR . . . .
H17B H 0.901330 0.693680 0.671178 0.075 Uiso 1 1 calc GR . . . .
H17C H 0.853228 0.748834 0.522264 0.075 Uiso 1 1 calc GR . . . .
C16 C 0.8343(3) 0.47155(18) 0.3115(2) 0.0600(4) Uani 1 1 d . . . . .
H16 H 0.858787 0.417896 0.377779 0.072 Uiso 1 1 calc R . . . .
C13 C 0.7628(3) 0.6296(2) 0.11129(19) 0.0649(5) Uani 1 1 d . . . . .
H13 H 0.738802 0.683136 0.044694 0.078 Uiso 1 1 calc R . . . .
C19 C 0.3778(3) 0.6856(3) 0.7571(3) 0.0792(7) Uani 1 1 d . . . . .
H19 H 0.311363 0.729803 0.698851 0.095 Uiso 1 1 calc R . . . .
C14 C 0.8105(4) 0.5328(2) 0.0607(2) 0.0761(6) Uani 1 1 d . . . . .
H14 H 0.818765 0.520443 -0.039851 0.091 Uiso 1 1 calc R . . . .
C15 C 0.8464(4) 0.4530(2) 0.1609(2) 0.0784(7) Uani 1 1 d . . . . .
H15 H 0.878739 0.387086 0.127106 0.094 Uiso 1 1 calc R . . . .
C22 C 0.3019(3) 0.5322(3) 0.3250(2) 0.0757(6) Uani 1 1 d . . . . .
H22A H 0.391770 0.564694 0.270305 0.114 Uiso 1 1 calc GR . . . .
H22B H 0.193713 0.553948 0.285585 0.114 Uiso 1 1 calc GR . . . .
H22C H 0.311785 0.457219 0.317800 0.114 Uiso 1 1 calc GR . . . .
C20 C 0.3052(5) 0.6396(4) 0.8679(4) 0.1154(15) Uani 1 1 d . . . . .
H20A H 0.199(8) 0.659(5) 0.906(6) 0.17(2) Uiso 1 1 d . . . . .
H20B H 0.383(6) 0.574(5) 0.927(5) 0.139(16) Uiso 1 1 d . . . . .

loop_
_atom_site_aniso_label
_atom_site_aniso_U_11
_atom_site_aniso_U_22
_atom_site_aniso_U_33
_atom_site_aniso_U_23
_atom_site_aniso_U_13
_atom_site_aniso_U_12
O21 0.0379(5) 0.0637(8) 0.0673(7) -0.0005(6) -0.0014(4) 0.0017(5)
O23 0.0604(7) 0.0503(8) 0.0980(10) 0.0078(7) -0.0012(7) -0.0173(6)
N9 0.0356(5) 0.0458(8) 0.0533(6) -0.0010(5) 0.0011(4) -0.0024(5)
C11 0.0411(6) 0.0428(8) 0.0400(6) -0.0030(5) 0.0055(5) -0.0049(5)
C12 0.0619(8) 0.0442(8) 0.0446(7) 0.0004(6) 0.0064(6) -0.0035(7)
C10 0.0441(7) 0.0454(8) 0.0537(7) 0.0002(7) 0.0059(6) -0.0059(6)
C6 0.0490(7) 0.0394(8) 0.0471(7) 0.0008(6) 0.0046(6) 0.0009(6)
C1 0.0432(6) 0.0423(8) 0.0395(6) -0.0030(5) 0.0055(5) 0.0016(5)
C7 0.0397(6) 0.0371(8) 0.0403(6) -0.0028(5) 0.0045(4) -0.0034(5)
C8 0.0423(6) 0.0377(8) 0.0449(6) -0.0033(6) 0.0049(5) -0.0007(5)
C2 0.0446(7) 0.0544(10) 0.0497(7) 0.0004(7) 0.0046(5) 0.0062(6)
C18 0.0570(8) 0.0523(10) 0.0526(8) -0.0134(7) 0.0076(6) 0.0020(7)
C5 0.0670(9) 0.0440(10) 0.0605(9) 0.0079(8) 0.0061(7) -0.0004(7)
C3 0.0588(8) 0.0624(11) 0.0580(8) 0.0000(8) -0.0008(7) 0.0194(8)
C4 0.0790(11) 0.0496(10) 0.0623(10) 0.0088(8) 0.0006(8) 0.0151(9)
C17 0.0491(7) 0.0479(9) 0.0527(7) -0.0053(6) -0.0008(6) -0.0099(6)
C16 0.0770(10) 0.0512(10) 0.0520(8) -0.0054(7) 0.0071(7) 0.0089(8)
C13 0.0869(12) 0.0662(13) 0.0417(8) 0.0017(8) 0.0024(7) -0.0037(10)
C19 0.0662(11) 0.100(2) 0.0712(12) -0.0236(12) 0.0127(9) 0.0213(11)
C14 0.1051(16) 0.0822(16) 0.0410(7) -0.0104(9) 0.0042(9) 0.0041(13)
C15 0.1148(18) 0.0645(14) 0.0560(10) -0.0169(9) 0.0084(10) 0.0120(13)
C22 0.0672(11) 0.0904(17) 0.0692(11) -0.0059(11) -0.0183(9) -0.0043(10)
C20 0.0890(18) 0.175(4) 0.0832(16) -0.035(2) 0.0382(15) -0.022(2)

loop_
_atom_type_symbol
_atom_type_description
_atom_type_scat_dispersion_real
_atom_type_scat_dispersion_imag
_atom_type_scat_source
C C 0.0181 0.0091 'International Tables Vol C Tables 4.2.6.8 and 6.1.1.4'
H H 0.0000 0.0000 'International Tables Vol C Tables 4.2.6.8 and 6.1.1.4'
N N 0.0311 0.0180 'International Tables Vol C Tables 4.2.6.8 and 6.1.1.4'
O O 0.0492 0.0322 'International Tables Vol C Tables 4.2.6.8 and 6.1.1.4'

loop_
_geom_angle_atom_site_label_1
_geom_angle_atom_site_label_2
_geom_angle_atom_site_label_3
_geom_angle
_geom_angle_site_symmetry_1
_geom_angle_site_symmetry_3
_geom_angle_publ_flag
N9 O21 C22 109.78(13) . . ?
O21 N9 C8 114.74(13) . . ?
C10 N9 O21 118.04(13) . . ?
C10 N9 C8 124.50(12) . . ?
C12 C11 C7 119.04(14) . . ?
C16 C11 C12 118.48(14) . . ?
C16 C11 C7 122.48(14) . . ?
C13 C12 C11 120.85(17) . . ?
O23 C10 N9 123.60(15) . . ?
O23 C10 C6 122.74(17) . . ?
N9 C10 C6 113.54(13) . . ?
C1 C6 C10 121.18(14) . . ?
C5 C6 C10 117.80(15) . . ?
C5 C6 C1 120.95(15) . . ?
C6 C1 C7 119.57(13) . . ?
C2 C1 C6 118.19(15) . . ?
C2 C1 C7 122.20(14) . . ?
C11 C7 C8 108.18(11) . . ?
C11 C7 C17 108.71(11) . . ?
C1 C7 C11 110.86(12) . . ?
C1 C7 C8 107.74(11) . . ?
C1 C7 C17 112.04(13) . . ?
C17 C7 C8 109.22(12) . . ?
N9 C8 C7 106.87(12) . . ?
N9 C8 C18 111.71(12) . . ?
C18 C8 C7 113.66(12) . . ?
C1 C2 C3 120.41(16) . . ?
C19 C18 C8 113.43(15) . . ?
C4 C5 C6 120.14(17) . . ?
C4 C3 C2 120.92(16) . . ?
C3 C4 C5 119.36(18) . . ?
C11 C16 C15 120.48(19) . . ?
C14 C13 C12 120.42(19) . . ?
C20 C19 C18 124.4(3) . . ?
C13 C14 C15 119.54(17) . . ?
C14 C15 C16 120.2(2) . . ?

loop_
_geom_bond_atom_site_label_1
_geom_bond_atom_site_label_2
_geom_bond_distance
_geom_bond_site_symmetry_2
_geom_bond_publ_flag
O21 N9 1.3993(16) . ?
O21 C22 1.424(3) . ?
O23 C10 1.224(2) . ?
N9 C10 1.339(2) . ?
N9 C8 1.467(2) . ?
C11 C12 1.394(2) . ?
C11 C7 1.5398(18) . ?
C11 C16 1.386(3) . ?
C12 C13 1.388(2) . ?
C10 C6 1.504(2) . ?
C6 C1 1.399(2) . ?
C6 C5 1.390(2) . ?
C1 C7 1.522(2) . ?
C1 C2 1.393(2) . ?
C7 C8 1.5544(18) . ?
C7 C17 1.543(2) . ?
C8 C18 1.541(2) . ?
C2 C3 1.394(3) . ?
C18 C19 1.493(3) . ?
C5 C4 1.387(3) . ?
C3 C4 1.376(3) . ?
C16 C15 1.392(3) . ?
C13 C14 1.368(4) . ?
C19 C20 1.299(5) . ?
C14 C15 1.391(4) . ?
